data_7027857
loop_
_publ_author_name
'Mann, Karen L. V.'
'Jeffery, John C.'
'McCleverty, Jon A.'
'Ward, Michael D.'

_publ_section_title
;
 Synthesis and co-ordination chemistry of the tetradentate chelating
 ligand 1,3-bis[3-(2-pyridyl)pyrazol-1-yl]propane: crystal structures of
 complexes with FeII, CuII, ZnII, AgI and PbII
;
_journal_issue 18
_journal_name_full 'Journal of the Chemical Society, Dalton Transactions'
_journal_page_first 3029
_journal_paper_doi 10.1039/a804501a
_journal_year 1998
_chemical_formula_sum 'C19 H18 B2 Cu F8 N6'
_chemical_formula_weight 567.55
_chemical_name_systematic
; 
 ? 
;
_space_group_IT_number 14
_symmetry_cell_setting monoclinic
_symmetry_space_group_name_Hall '-P 2yn'
_symmetry_space_group_name_H-M 'P 1 21/n 1'
_atom_sites_solution_hydrogens geom
_atom_sites_solution_primary direct
_atom_sites_solution_secondary difmap
_audit_creation_method SHELXL
_cell_angle_alpha 90.00
_cell_angle_beta 106.285(14)
_cell_angle_gamma 90.00
_cell_formula_units_Z 4
_cell_length_a 14.398(2)
_cell_length_b 7.294(2)
_cell_length_c 21.622(3)
_cell_measurement_temperature 173(2)
_cell_volume 2179.6(8)
_computing_structure_refinement 'SHELXL-93 (Sheldrick, 1993)'
_computing_structure_solution 'SHELXS-86 (Sheldrick, 1990)'
_diffrn_ambient_temperature 173(2)
_diffrn_radiation_monochromator graphite
_diffrn_radiation_source 'fine-focus sealed tube'
_diffrn_radiation_type MoK\a
_diffrn_radiation_wavelength 0.71073
_diffrn_reflns_av_R_equivalents 0.0407
_diffrn_reflns_av_sigmaI/netI 0.0538
_diffrn_reflns_limit_h_max 18
_diffrn_reflns_limit_h_min -15
_diffrn_reflns_limit_k_max 9
_diffrn_reflns_limit_k_min -6
_diffrn_reflns_limit_l_max 25
_diffrn_reflns_limit_l_min -27
_diffrn_reflns_number 13248
_diffrn_reflns_theta_max 27.47
_diffrn_reflns_theta_min 1.52
_exptl_absorpt_coefficient_mu 1.092
_exptl_crystal_density_diffrn 1.730
_exptl_crystal_F_000 1140
_exptl_crystal_size_max 0.22
_exptl_crystal_size_mid 0.16
_exptl_crystal_size_min 0.12
_refine_diff_density_max 0.688
_refine_diff_density_min -0.558
_refine_diff_density_rms 0.080
_refine_ls_extinction_method none
_refine_ls_goodness_of_fit_all 1.011
_refine_ls_goodness_of_fit_obs 1.067
_refine_ls_matrix_type full
_refine_ls_number_parameters 325
_refine_ls_number_reflns 4966
_refine_ls_number_restraints 0
_refine_ls_restrained_S_all 1.011
_refine_ls_restrained_S_obs 1.067
_refine_ls_R_factor_all 0.0702
_refine_ls_R_factor_obs 0.0413
_refine_ls_shift/esd_max 0.000
_refine_ls_shift/esd_mean 0.000
_refine_ls_structure_factor_coef Fsqd
_refine_ls_weighting_details 'w=1/[\s^2^(Fo^2^)+(0.0467P)^2^+0.7956P] where P=(Fo^2^+2Fc^2^)/3'
_refine_ls_weighting_scheme calc
_refine_ls_wR_factor_all 0.1035
_refine_ls_wR_factor_obs 0.0906
_reflns_number_observed 3510
_reflns_number_total 4966
_reflns_observed_criterion >2sigma(I)
_cod_data_source_file a804501sup1.cif
_cod_data_source_block /jade/sad
_cod_depositor_comments
;
The following automatic conversions were performed:

'_symmetry_cell_setting' value 'Monoclinic' changed to 'monoclinic'
according to /home/saulius/struct/CIF-dictionaries/cif_core.dic
dictionary named 'cif_core.dic' version 2.4.2 from 2011-04-26.

Automatic conversion script
Id: cif_fix_values 1891 2012-01-12 08:04:46Z andrius 

The following automatic conversions were performed:

'_refine_ls_weighting_scheme' value 'calc
w=1/[\s^2^(Fo^2^)+(0.0467P)^2^+0.7956P] where P=(Fo^2^+2Fc^2^)/3' was
changed to 'calc'. New tag '_refine_ls_weighting_details' was
created. The value of the new tag was set to
'w=1/[\s^2^(Fo^2^)+(0.0467P)^2^+0.7956P] where P=(Fo^2^+2Fc^2^)/3'.

Automatic conversion script
Id: cif_fix_values 3143 2015-03-26 13:38:13Z robertas 
;
_cod_original_cell_volume 2179.7(7)
_cod_original_sg_symbol_H-M 'P 2(1) /n'
_cod_database_code 7027857

loop_
_symmetry_equiv_pos_as_xyz
'x, y, z'
'-x+1/2, y+1/2, -z+1/2'
'-x, -y, -z'
'x-1/2, -y-1/2, z-1/2'

loop_
_atom_site_aniso_label
_atom_site_aniso_U_11
_atom_site_aniso_U_22
_atom_site_aniso_U_33
_atom_site_aniso_U_23
_atom_site_aniso_U_13
_atom_site_aniso_U_12
Cu1 0.0176(2) 0.0300(2) 0.0146(2) -0.0006(2) 0.00458(12) 0.0016(2)
N11 0.0184(11) 0.0210(13) 0.0209(12) -0.0007(10) 0.0049(9) 0.0026(10)
C12 0.0223(14) 0.0134(14) 0.0239(14) 0.0033(11) 0.0066(12) 0.0047(12)
C13 0.025(2) 0.022(2) 0.033(2) 0.0056(12) 0.0131(13) 0.0005(13)
C14 0.020(2) 0.020(2) 0.041(2) 0.0058(13) 0.0064(14) -0.0010(12)
C15 0.023(2) 0.022(2) 0.030(2) -0.0033(13) -0.0017(13) -0.0010(13)
C16 0.0234(15) 0.026(2) 0.0226(15) -0.0040(12) 0.0053(12) 0.0020(13)
N21 0.0229(12) 0.0217(14) 0.0145(11) -0.0006(9) 0.0046(10) 0.0012(10)
N22 0.0291(13) 0.0212(13) 0.0152(12) -0.0009(9) 0.0052(10) 0.0015(11)
C23 0.041(2) 0.023(2) 0.0155(14) 0.0012(11) 0.0118(13) 0.0058(14)
C24 0.033(2) 0.026(2) 0.0223(15) 0.0038(12) 0.0149(13) 0.0081(13)
C25 0.0247(14) 0.0164(14) 0.0202(14) 0.0018(12) 0.0079(11) 0.0039(12)
C3 0.029(2) 0.021(2) 0.0221(15) -0.0016(12) 0.0022(12) -0.0040(13)
C4 0.030(2) 0.031(2) 0.0203(15) 0.0022(12) 0.0010(13) -0.0009(14)
C5 0.028(2) 0.024(2) 0.0200(14) 0.0061(11) 0.0013(12) 0.0007(13)
N61 0.0182(11) 0.0198(13) 0.0189(11) 0.0014(9) 0.0027(9) 0.0014(10)
N62 0.0201(12) 0.0223(13) 0.0219(12) 0.0032(10) 0.0020(10) 0.0029(10)
C63 0.0184(14) 0.028(2) 0.033(2) 0.0010(13) 0.0039(12) 0.0001(13)
C64 0.0198(14) 0.027(2) 0.035(2) -0.0004(13) 0.0104(13) 0.0022(13)
C65 0.0193(13) 0.0171(14) 0.0236(14) -0.0012(12) 0.0086(11) 0.0005(12)
N71 0.0220(12) 0.0164(13) 0.0184(12) 0.0003(9) 0.0060(10) 0.0022(10)
C72 0.0269(15) 0.0146(14) 0.0211(14) -0.0027(11) 0.0092(12) 0.0018(12)
C73 0.029(2) 0.022(2) 0.027(2) -0.0024(12) 0.0140(13) -0.0040(13)
C74 0.050(2) 0.025(2) 0.021(2) -0.0006(13) 0.0158(15) -0.007(2)
C75 0.042(2) 0.024(2) 0.0203(15) 0.0041(12) 0.0042(14) 0.0007(14)
C76 0.027(2) 0.024(2) 0.0214(15) 0.0006(12) 0.0016(12) 0.0027(13)
B1 0.029(2) 0.032(2) 0.017(2) 0.0005(14) 0.0073(14) -0.001(2)
F1 0.072(2) 0.0450(15) 0.072(2) -0.0217(12) 0.0286(13) -0.0095(12)
F2 0.0338(12) 0.092(2) 0.0566(14) 0.0376(13) 0.0080(10) 0.0085(12)
F3 0.0649(15) 0.062(2) 0.0267(10) 0.0013(10) 0.0238(10) -0.0069(12)
F4 0.0308(10) 0.0597(15) 0.0323(10) 0.0025(9) 0.0073(8) -0.0119(9)
B2 0.024(2) 0.024(2) 0.021(2) 0.0008(14) 0.0062(13) -0.0013(15)
F5 0.0352(11) 0.0227(11) 0.0600(13) 0.0020(9) 0.0029(9) 0.0071(8)
F6 0.0387(11) 0.0414(13) 0.0255(9) -0.0055(8) 0.0065(8) -0.0038(9)
F7 0.0301(10) 0.0572(15) 0.0284(10) 0.0015(9) 0.0128(8) 0.0034(9)
F8 0.0393(11) 0.0226(10) 0.0427(11) -0.0051(8) 0.0169(9) -0.0044(8)

loop_
_atom_site_label
_atom_site_type_symbol
_atom_site_fract_x
_atom_site_fract_y
_atom_site_fract_z
_atom_site_U_iso_or_equiv
_atom_site_thermal_displace_type
_atom_site_occupancy
_atom_site_calc_flag
_atom_site_refinement_flags
Cu1 Cu 0.31792(2) 0.20910(5) 0.06209(2) 0.02070(11) Uani 1 d .
N11 N 0.4585(2) 0.2860(3) 0.08851(11) 0.0202(5) Uani 1 d .
C12 C 0.5022(2) 0.2742(4) 0.04080(13) 0.0199(6) Uani 1 d .
C13 C 0.5985(2) 0.3216(4) 0.05008(15) 0.0254(7) Uani 1 d .
H13 H 0.6275(2) 0.3133(4) 0.01573(15) 0.031 Uiso 1 calc R
C14 C 0.6518(2) 0.3817(4) 0.11069(15) 0.0273(7) Uani 1 d .
H14 H 0.7187(2) 0.4089(4) 0.11901(15) 0.033 Uiso 1 calc R
C15 C 0.6060(2) 0.4013(4) 0.15885(15) 0.0269(7) Uani 1 d .
H15 H 0.6405(2) 0.4463(4) 0.20015(15) 0.032 Uiso 1 calc R
C16 C 0.5097(2) 0.3545(4) 0.14576(14) 0.0243(6) Uani 1 d .
H16 H 0.4781(2) 0.3713(4) 0.17848(14) 0.029 Uiso 1 calc R
N21 N 0.3484(2) 0.1665(3) -0.02030(10) 0.0198(5) Uani 1 d .
N22 N 0.3034(2) 0.1037(3) -0.08025(11) 0.0220(5) Uani 1 d .
C23 C 0.3646(2) 0.1073(4) -0.11724(14) 0.0255(7) Uani 1 d .
H23 H 0.3497(2) 0.0700(4) -0.16102(14) 0.031 Uiso 1 calc R
C24 C 0.4525(2) 0.1742(4) -0.08090(14) 0.0258(7) Uani 1 d .
H24 H 0.5094(2) 0.1929(4) -0.09409(14) 0.031 Uiso 1 calc R
C25 C 0.4393(2) 0.2082(4) -0.02054(13) 0.0201(6) Uani 1 d .
C3 C 0.2053(2) 0.0274(4) -0.09643(14) 0.0250(6) Uani 1 d .
H3A H 0.1937(2) -0.0255(4) -0.05710(14) 0.030 Uiso 1 calc R
H3B H 0.2001(2) -0.0730(4) -0.12802(14) 0.030 Uiso 1 calc R
C4 C 0.1276(2) 0.1704(4) -0.12449(14) 0.0286(7) Uani 1 d .
H4A H 0.1383(2) 0.2198(4) -0.16459(14) 0.034 Uiso 1 calc R
H4B H 0.0636(2) 0.1094(4) -0.13617(14) 0.034 Uiso 1 calc R
C5 C 0.1252(2) 0.3298(4) -0.07940(13) 0.0253(7) Uani 1 d .
H5A H 0.1885(2) 0.3932(4) -0.06855(13) 0.030 Uiso 1 calc R
H5B H 0.0753(2) 0.4185(4) -0.10222(13) 0.030 Uiso 1 calc R
N61 N 0.1755(2) 0.2299(3) 0.03407(11) 0.0195(5) Uani 1 d .
N62 N 0.1045(2) 0.2738(3) -0.01981(11) 0.0222(5) Uani 1 d .
C63 C 0.0178(2) 0.2728(4) -0.00743(15) 0.0269(7) Uani 1 d .
H63 H -0.0429(2) 0.2978(4) -0.03758(15) 0.032 Uiso 1 calc R
C64 C 0.0326(2) 0.2294(4) 0.0563(2) 0.0268(7) Uani 1 d .
H64 H -0.0148(2) 0.2189(4) 0.0791(2) 0.032 Uiso 1 calc R
C65 C 0.1322(2) 0.2040(4) 0.08048(13) 0.0195(6) Uani 1 d .
N71 N 0.2912(2) 0.1567(3) 0.14675(11) 0.0189(5) Uani 1 d .
C72 C 0.1961(2) 0.1595(4) 0.14427(13) 0.0204(6) Uani 1 d .
C73 C 0.1640(2) 0.1224(4) 0.19755(14) 0.0247(6) Uani 1 d .
H73 H 0.0968(2) 0.1258(4) 0.19443(14) 0.030 Uiso 1 calc R
C74 C 0.2308(2) 0.0805(4) 0.25534(14) 0.0310(7) Uani 1 d .
H74 H 0.2106(2) 0.0592(4) 0.29292(14) 0.037 Uiso 1 calc R
C75 C 0.3276(2) 0.0701(4) 0.25774(14) 0.0297(7) Uani 1 d .
H75 H 0.3747(2) 0.0383(4) 0.29670(14) 0.036 Uiso 1 calc R
C76 C 0.3548(2) 0.1065(4) 0.20273(13) 0.0249(7) Uani 1 d .
H76 H 0.4212(2) 0.0958(4) 0.20434(13) 0.030 Uiso 1 calc R
B1 B 0.9176(3) 0.3154(5) 0.2296(2) 0.0257(8) Uani 1 d .
F1 F 0.9156(2) 0.4975(3) 0.24743(11) 0.0613(7) Uani 1 d .
F2 F 0.99344(15) 0.2296(4) 0.27261(11) 0.0619(7) Uani 1 d .
F3 F 0.9293(2) 0.3080(3) 0.16863(9) 0.0490(6) Uani 1 d .
F4 F 0.83039(13) 0.2334(3) 0.22967(9) 0.0413(5) Uani 1 d .
B2 B 0.2527(2) 0.7041(5) 0.0658(2) 0.0228(7) Uani 1 d .
F5 F 0.31046(13) 0.5547(3) 0.08895(10) 0.0414(5) Uani 1 d .
F6 F 0.19663(13) 0.6698(3) 0.00294(8) 0.0357(5) Uani 1 d .
F7 F 0.19258(13) 0.7404(3) 0.10458(8) 0.0377(5) Uani 1 d .
F8 F 0.31146(13) 0.8562(2) 0.06495(9) 0.0338(4) Uani 1 d .

loop_
_atom_type_symbol
_atom_type_description
_atom_type_scat_dispersion_real
_atom_type_scat_dispersion_imag
_atom_type_scat_source
C C 0.0033 0.0016 'International Tables Vol C Tables 4.2.6.8 and 6.1.1.4'
H H 0.0000 0.0000 'International Tables Vol C Tables 4.2.6.8 and 6.1.1.4'
B B 0.0013 0.0007 'International Tables Vol C Tables 4.2.6.8 and 6.1.1.4'
N N 0.0061 0.0033 'International Tables Vol C Tables 4.2.6.8 and 6.1.1.4'
F F 0.0171 0.0103 'International Tables Vol C Tables 4.2.6.8 and 6.1.1.4'
Cu Cu 0.3201 1.2651 'International Tables Vol C Tables 4.2.6.8 and 6.1.1.4'

loop_
_geom_angle_atom_site_label_1
_geom_angle_atom_site_label_2
_geom_angle_atom_site_label_3
_geom_angle
N61 Cu1 N21 102.12(9)
N61 Cu1 N71 81.16(9)
N21 Cu1 N71 159.93(9)
N61 Cu1 N11 159.47(10)
N21 Cu1 N11 80.81(9)
N71 Cu1 N11 103.16(9)
C16 N11 C12 118.2(2)
C16 N11 Cu1 127.5(2)
C12 N11 Cu1 114.2(2)
N11 C12 C13 122.2(3)
N11 C12 C25 114.3(2)
C13 C12 C25 123.5(3)
C12 C13 C14 118.6(3)
C15 C14 C13 119.2(3)
C16 C15 C14 118.8(3)
N11 C16 C15 122.7(3)
C25 N21 N22 106.1(2)
C25 N21 Cu1 115.5(2)
N22 N21 Cu1 138.4(2)
C23 N22 N21 110.1(2)
C23 N22 C3 127.8(2)
N21 N22 C3 121.8(2)
N22 C23 C24 108.5(2)
C23 C24 C25 104.7(3)
N21 C25 C24 110.6(3)
N21 C25 C12 115.2(2)
C24 C25 C12 134.2(3)
N22 C3 C4 112.7(2)
C5 C4 C3 114.4(2)
N62 C5 C4 113.5(2)
C65 N61 N62 106.4(2)
C65 N61 Cu1 115.0(2)
N62 N61 Cu1 138.6(2)
C63 N62 N61 110.2(2)
C63 N62 C5 127.3(2)
N61 N62 C5 122.3(2)
N62 C63 C64 108.0(3)
C63 C64 C65 105.1(3)
N61 C65 C64 110.3(2)
N61 C65 C72 116.0(2)
C64 C65 C72 133.7(3)
C76 N71 C72 117.7(2)
C76 N71 Cu1 127.9(2)
C72 N71 Cu1 114.2(2)
N71 C72 C73 122.3(3)
N71 C72 C65 113.7(2)
C73 C72 C65 124.0(3)
C74 C73 C72 119.1(3)
C73 C74 C75 119.1(3)
C76 C75 C74 119.0(3)
N71 C76 C75 122.8(3)
F2 B1 F3 110.1(3)
F2 B1 F1 108.9(3)
F3 B1 F1 108.8(3)
F2 B1 F4 110.5(3)
F3 B1 F4 109.7(3)
F1 B1 F4 108.8(3)
F5 B2 F7 110.3(3)
F5 B2 F6 109.8(3)
F7 B2 F6 109.5(2)
F5 B2 F8 109.0(2)
F7 B2 F8 109.7(3)
F6 B2 F8 108.4(2)

loop_
_geom_bond_atom_site_label_1
_geom_bond_atom_site_label_2
_geom_bond_distance
Cu1 N61 1.975(2)
Cu1 N21 1.975(2)
Cu1 N71 2.010(2)
Cu1 N11 2.022(2)
N11 C16 1.347(4)
N11 C12 1.353(3)
C12 C13 1.389(4)
C12 C25 1.462(4)
C13 C14 1.390(4)
C14 C15 1.386(4)
C15 C16 1.379(4)
N21 C25 1.345(3)
N21 N22 1.356(3)
N22 C23 1.346(4)
N22 C3 1.466(4)
C23 C24 1.378(4)
C24 C25 1.392(4)
C3 C4 1.526(4)
C4 C5 1.524(4)
C5 N62 1.460(4)
N61 C65 1.335(3)
N61 N62 1.355(3)
N62 C63 1.348(4)
C63 C64 1.371(4)
C64 C65 1.394(4)
C65 C72 1.464(4)
N71 C76 1.348(3)
N71 C72 1.355(4)
C72 C73 1.383(4)
C73 C74 1.381(4)
C74 C75 1.382(4)
C75 C76 1.378(4)
B1 F2 1.371(4)
B1 F3 1.377(4)
B1 F1 1.385(4)
B1 F4 1.392(4)
B2 F5 1.377(4)
B2 F7 1.389(4)
B2 F6 1.395(4)
B2 F8 1.399(4)
